data_7047993
loop_
_publ_author_name
'Langer, Philipp'
'Yang, Lixu'
'Pfeiffer, Constance R.'
'Lewis, William'
'Champness, Neil R.'

_publ_section_title
;
 Restricting shuttling in bis(imidazolium)&#x2026;pillar[5]arene rotaxanes
 using metal coordination.
;
_journal_issue 1
_journal_name_full 'Dalton transactions (Cambridge, England : 2003)'
_journal_page_first 58
_journal_page_last 64
_journal_paper_doi 10.1039/c8dt04096f
_journal_volume 48
_journal_year 2018
_chemical_formula_moiety 'C45 H50 O10, C30 H38 Ag2 Cl2 N4, 2(C H Cl3)'
_chemical_formula_sum 'C77 H90 Ag2 Cl8 N4 O10'
_chemical_formula_weight 1730.86
_space_group_crystal_system triclinic
_space_group_IT_number 2
_space_group_name_Hall '-P 1'
_space_group_name_H-M_alt 'P -1'
_symmetry_space_group_name_Hall '-P 1'
_symmetry_space_group_name_H-M 'P -1'
_atom_sites_solution_hydrogens geom
_atom_sites_solution_primary dual
_atom_sites_solution_secondary difmap
_audit_creation_date 2017-03-21
_audit_creation_method
;
Olex2 1.2
(compiled 2017.03.02 svn.r3394 for OlexSys, GUI svn.r5324)
;
_audit_update_record
;
2017-05-31 deposited with the CCDC.
2018-10-31 downloaded from the CCDC.
;
_cell_angle_alpha 77.554(2)
_cell_angle_beta 80.633(2)
_cell_angle_gamma 80.930(2)
_cell_formula_units_Z 2
_cell_length_a 12.4582(3)
_cell_length_b 16.8795(4)
_cell_length_c 19.1895(5)
_cell_measurement_reflns_used 23147
_cell_measurement_temperature 120(2)
_cell_measurement_theta_max 73.8900
_cell_measurement_theta_min 2.3540
_cell_volume 3856.36(17)
_computing_cell_refinement 'CrysAlisPro 1.171.38.43 (Rigaku OD, 2015)'
_computing_data_collection 'CrysAlisPro 1.171.38.43 (Rigaku OD, 2015)'
_computing_data_reduction 'CrysAlisPro 1.171.38.43 (Rigaku OD, 2015)'
_computing_molecular_graphics 'Olex2 (Dolomanov et al., 2009)'
_computing_publication_material 'Olex2 (Dolomanov et al., 2009)'
_computing_structure_refinement 'ShelXL (Sheldrick, 2015)'
_computing_structure_solution 'ShelXT (Sheldrick, 2015)'
_diffrn_ambient_environment N~2~
_diffrn_ambient_temperature 120(2)
_diffrn_crystal_treatment 'flash frozen in gaseous N2'
_diffrn_detector 'CCD area detector'
_diffrn_detector_area_resol_mean 4.2207
_diffrn_detector_type 'Agilent Diffraction Titan S2 detector'
_diffrn_measured_fraction_theta_full 0.999
_diffrn_measured_fraction_theta_max 0.999
_diffrn_measurement_details
;
List of Runs (angles in degrees, time in seconds):

  # Type    Start    End  Width  t~exp~   \w     \q     \k     \f   Frames
#--------------------------------------------------------------------------
  1  \w      2.00  96.00   1.00   25.00    --   43.31-125.00   0.00   94
  2  \w     15.00 119.00   1.00   25.00    --   43.31  19.00 -90.00  104
  3  \w    -27.00  66.00   1.00   25.00    --   43.31 -38.00  30.00   93
  4  \w    -27.00  66.00   1.00   25.00    --   43.31 -38.00  90.00   93
  5  \w     32.00 122.00   1.00  100.00    --  103.63-125.00-120.00   90
  6  \w     35.00  98.00   1.00  100.00    --  103.63 -45.00  90.00   63
  7  \w     23.00 109.00   1.00  100.00    --  103.63 -94.00  60.00   86
  8  \w     35.00  98.00   1.00  100.00    --  103.63 -45.00  30.00   63
  9  \w     35.00  98.00   1.00  100.00    --  103.63 -45.00 -90.00   63
 10  \w     23.00 109.00   1.00  100.00    --  103.63 -94.00 -60.00   86
 11  \w     32.00 122.00   1.00  100.00    --  103.63-125.00  60.00   90
 12  \w     32.00 122.00   1.00  100.00    --  103.63-125.00-180.00   90
 13  \w     78.00 173.00   1.00  100.00    --  103.63  61.00  30.00   95
 14  \w     35.00  98.00   1.00  100.00    --  103.63 -45.00-180.00   63
 15  \w     23.00 109.00   1.00  100.00    --  103.63 -94.00-120.00   86
 16  \w     29.00 178.00   1.00  100.00    --  103.63   0.00   0.00  149
 17  \w     13.00 115.00   1.00   25.00    --   43.31  77.00 -30.00  102
 18  \w     13.00 115.00   1.00   25.00    --   43.31  77.00-180.00  102
 19  \w     13.00  61.00   1.00   25.00    --   43.31  77.00-120.00   48
 20  \w     13.00 115.00   1.00   25.00    --   43.31  77.00  90.00  102
;
_diffrn_measurement_device '\k-geometry diffractometer'
_diffrn_measurement_device_type 'SuperNova, Titan S2'
_diffrn_measurement_method '\w scans'
_diffrn_measurement_specimen_support 'MiTeGen micromount'
_diffrn_orient_matrix_type 'CrysAlisPro convention (1999,Acta A55,543-557)'
_diffrn_orient_matrix_UB_11 -0.0645395000
_diffrn_orient_matrix_UB_12 0.0388284000
_diffrn_orient_matrix_UB_13 -0.0635848000
_diffrn_orient_matrix_UB_21 0.0908627000
_diffrn_orient_matrix_UB_22 0.0544221000
_diffrn_orient_matrix_UB_23 -0.0333381000
_diffrn_orient_matrix_UB_31 0.0595358000
_diffrn_orient_matrix_UB_32 -0.0664069000
_diffrn_orient_matrix_UB_33 -0.0415613000
_diffrn_radiation_collimation 'focusing mirrors'
_diffrn_radiation_monochromator mirror
_diffrn_radiation_probe x-ray
_diffrn_radiation_type CuK\a
_diffrn_radiation_wavelength 1.54184
_diffrn_radiation_wavelength_determination fundamental
_diffrn_radiation_xray_symbol K-L~2,3~
_diffrn_reflns_av_R_equivalents 0.0400
_diffrn_reflns_av_unetI/netI 0.0355
_diffrn_reflns_Laue_measured_fraction_full 0.999
_diffrn_reflns_Laue_measured_fraction_max 0.999
_diffrn_reflns_limit_h_max 14
_diffrn_reflns_limit_h_min -13
_diffrn_reflns_limit_k_max 17
_diffrn_reflns_limit_k_min -20
_diffrn_reflns_limit_l_max 22
_diffrn_reflns_limit_l_min -22
_diffrn_reflns_number 42843
_diffrn_reflns_point_group_measured_fraction_full 0.999
_diffrn_reflns_point_group_measured_fraction_max 0.999
_diffrn_reflns_theta_full 66.597
_diffrn_reflns_theta_max 66.597
_diffrn_reflns_theta_min 2.379
_diffrn_source 'microfocus sealed tube'
_diffrn_source_current 0.8
_diffrn_source_power 0.04
_diffrn_source_target Cu
_diffrn_source_type 'Agilent Diffraction microfocus tube'
_diffrn_source_voltage 50
_exptl_absorpt_coefficient_mu 7.107
_exptl_absorpt_correction_T_max 0.666
_exptl_absorpt_correction_T_min 0.382
_exptl_absorpt_correction_type gaussian
_exptl_absorpt_process_details
;
CrysAlisPro 1.171.38.43 (Rigaku Oxford Diffraction, 2015)
Numerical absorption correction based on gaussian integration over
            a multifaceted crystal model
Empirical absorption correction using spherical harmonics,
 implemented in SCALE3 ABSPACK scaling algorithm.
;
_exptl_crystal_colour 'clear colourless'
_exptl_crystal_colour_lustre clear
_exptl_crystal_colour_primary colourless
_exptl_crystal_density_diffrn 1.491
_exptl_crystal_description plate
_exptl_crystal_F_000 1780
_exptl_crystal_size_max 0.112
_exptl_crystal_size_mid 0.085
_exptl_crystal_size_min 0.041
_refine_diff_density_max 2.953
_refine_diff_density_min -1.592
_refine_diff_density_rms 0.130
_refine_ls_extinction_method none
_refine_ls_goodness_of_fit_ref 1.354
_refine_ls_hydrogen_treatment constr
_refine_ls_matrix_type full
_refine_ls_number_parameters 926
_refine_ls_number_reflns 13599
_refine_ls_number_restraints 0
_refine_ls_restrained_S_all 1.354
_refine_ls_R_factor_all 0.0607
_refine_ls_R_factor_gt 0.0547
_refine_ls_shift/su_max 0.001
_refine_ls_shift/su_mean 0.000
_refine_ls_structure_factor_coef Fsqd
_refine_ls_weighting_details 'w=1/[\s^2^(Fo^2^)+(0.1000P)^2^] where P=(Fo^2^+2Fc^2^)/3'
_refine_ls_weighting_scheme calc
_refine_ls_wR_factor_gt 0.1721
_refine_ls_wR_factor_ref 0.1774
_reflns_Friedel_coverage 0.000
_reflns_number_gt 12072
_reflns_number_total 13599
_reflns_threshold_expression 'I > 2\s(I)'
_cod_data_source_file c8dt04096f2.cif
_cod_data_source_block agpelb
_cod_depositor_comments 'Adding full bibliography for 7047987--7047996.cif.'
_cod_original_cell_volume 3856.37(17)
_cod_database_code 7047993
_nottingham_internal_coll_name AGPELB
_nottingham_internal_coll_number 16469
_nottingham_internal_coll_client PEL/NRC
_nottingham_internal_coll_type custom
_nottingham_internal_coll_frame_method 'ofand \w scans'
_nottingham_internal_coll_frame_time 'degrees,, 25.00, 100.00'
_nottingham_internal_coll_frame_width 'in, 1.00'
_nottingham_internal_coll_user pcxpl
_nottingham_internal_coll_date 09/09/2016
_nottingham_internal_coll_location NOTTS
_nottingham_internal_coll_instrument 'GVA, PL13110002'
_nottingham_internal_process_date 12/09/2016
_nottingham_internal_process_user pcxpl
_nottingham_internal_solution_date 24/01/2017
_nottingham_internal_solution_user pczcrp
_nottingham_internal_refinement_date 25/01/2017
_nottingham_internal_refinement_user pczcrp
_nottingham_internal_self_archive_date 25/01/2017
_shelx_shelxl_version_number 2014/7
_chemical_oxdiff_formula C75H88N4O10Ag2I2
_chemical_oxdiff_usercomment 'AGPELB #16469 GVA-1060 in fomblin film on a micromount for PEL/NRC'
_shelx_space_group_comment
;
The symmetry employed for this shelxl refinement is uniquely defined
by the following loop, which should always be used as a source of
symmetry information in preference to the above space-group names.
They are only intended as comments.
;
_reflns_odcompleteness_completeness 99.99
_reflns_odcompleteness_iscentric 1
_reflns_odcompleteness_theta 66.97
_olex2_refinement_description
;
1. Fixed Uiso
 At 1.2 times of:
  All C(H) groups, All C(H,H) groups
 At 1.5 times of:
  All C(H,H,H) groups
2.a Ternary CH refined with riding coordinates:
 C2C(H2C), C1C(H1C)
2.b Secondary CH2 refined with riding coordinates:
 C7A(H7AA,H7AB), C14A(H14A,H14B), C21A(H21A,H21B), C28A(H28A,H28B), C35A(H35A,
 H35B), C10B(H10B,H10C), C14B(H14C,H14D), C15B(H15A,H15B), C16B(H16A,H16B),
 C17B(H17B,H17C), C21B(H21C,H21D)
2.c Aromatic/amide H refined with riding coordinates:
 C3A(H3A), C6A(H6A), C10A(H10A), C13A(H13A), C17A(H17A), C20A(H20A),
 C24A(H24A), C27A(H27A), C31A(H31A), C34A(H34A), C2B(H2B), C6B(H6B), C12B(H12B),
  C13B(H13B), C19B(H19B), C20B(H20B), C24B(H24B), C26B(H26B)
2.d Idealised Me refined as rotating group:
 C36A(H36A,H36B,H36C), C37A(H37A,H37B,H37C), C38A(H38A,H38B,H38C), C39A(H39A,
 H39B,H39C), C40A(H40A,H40B,H40C), C41A(H41A,H41B,H41C), C42A(H42A,H42B,H42C),
 C43A(H43A,H43B,H43C), C44A(H44A,H44B,H44C), C45A(H45A,H45B,H45C), C7B(H7BA,
 H7BB,H7BC), C8B(H8BA,H8BB,H8BC), C9B(H9BA,H9BB,H9BC), C28B(H28C,H28D,H28E),
 C29B(H29A,H29B,H29C), C30B(H30A,H30B,H30C)
;
_olex2_exptl_crystal_mounting_method 'in fomblin film on a micromount'
_olex2_submission_special_instructions 'No special instructions were received'
_oxdiff_exptl_absorpt_empirical_details
;
Empirical correction (ABSPACK) includes:
- Absorption correction using spherical harmonics
- Frame scaling
;
_oxdiff_exptl_absorpt_empirical_full_max 1.949
_oxdiff_exptl_absorpt_empirical_full_min 0.504

loop_
_space_group_symop_operation_xyz
'x, y, z'
'-x, -y, -z'

loop_
_atom_site_label
_atom_site_type_symbol
_atom_site_fract_x
_atom_site_fract_y
_atom_site_fract_z
_atom_site_U_iso_or_equiv
_atom_site_adp_type
_atom_site_occupancy
_atom_site_site_symmetry_order
_atom_site_calc_flag
_atom_site_refinement_flags_posn
O1A O 0.6198(2) 0.18359(18) 0.33273(17) 0.0308(7) Uani 1 1 d .
O2A O 0.2424(2) 0.28323(17) 0.50381(16) 0.0273(6) Uani 1 1 d .
O3A O 0.3226(2) -0.03436(17) 0.47024(16) 0.0264(6) Uani 1 1 d .
O4A O -0.0563(2) 0.18006(18) 0.42728(17) 0.0293(6) Uani 1 1 d .
O5A O 0.1280(3) -0.01719(18) 0.25904(17) 0.0320(7) Uani 1 1 d .
O6A O -0.0874(2) 0.29184(19) 0.17069(16) 0.0307(6) Uani 1 1 d .
O7A O 0.2759(2) 0.14861(18) 0.05317(16) 0.0288(6) Uani 1 1 d .
O8A O 0.1922(3) 0.48617(19) 0.01872(17) 0.0349(7) Uani 1 1 d .
O9A O 0.5860(3) 0.2867(2) 0.07100(17) 0.0385(8) Uani 1 1 d .
O10A O 0.3794(3) 0.4688(2) 0.27373(17) 0.0349(7) Uani 1 1 d .
C1A C 0.4888(3) 0.2879(2) 0.3674(2) 0.0209(8) Uani 1 1 d .
C2A C 0.5252(3) 0.2045(2) 0.3752(2) 0.0230(8) Uani 1 1 d .
C3A C 0.4651(3) 0.1483(2) 0.4248(2) 0.0221(8) Uani 1 1 d .
H3A H 0.4896 0.0915 0.4292 0.027 Uiso 1 1 calc R
C4A C 0.3698(3) 0.1744(2) 0.4678(2) 0.0207(8) Uani 1 1 d .
C5A C 0.3356(3) 0.2583(2) 0.4599(2) 0.0210(8) Uani 1 1 d .
C6A C 0.3948(3) 0.3138(2) 0.4104(2) 0.0212(8) Uani 1 1 d .
H6A H 0.3703 0.3707 0.4059 0.025 Uiso 1 1 calc R
C7A C 0.3035(3) 0.1130(2) 0.5197(2) 0.0219(8) Uani 1 1 d .
H7AA H 0.3530 0.0629 0.5361 0.026 Uiso 1 1 calc R
H7AB H 0.2698 0.1364 0.5625 0.026 Uiso 1 1 calc R
C8A C 0.2141(3) 0.0910(2) 0.4851(2) 0.0219(8) Uani 1 1 d .
C9A C 0.2274(3) 0.0182(2) 0.4589(2) 0.0213(8) Uani 1 1 d .
C10A C 0.1483(3) 0.0029(2) 0.4211(2) 0.0238(8) Uani 1 1 d .
H10A H 0.1588 -0.0464 0.4032 0.029 Uiso 1 1 calc R
C11A C 0.0547(3) 0.0582(2) 0.4091(2) 0.0221(8) Uani 1 1 d .
C12A C 0.0397(3) 0.1290(2) 0.4384(2) 0.0237(8) Uani 1 1 d .
C13A C 0.1186(3) 0.1445(2) 0.4756(2) 0.0240(8) Uani 1 1 d .
H13A H 0.1069 0.1929 0.4950 0.029 Uiso 1 1 calc R
C14A C -0.0255(3) 0.0454(3) 0.3631(2) 0.0258(8) Uani 1 1 d .
H14A H -0.1009 0.0638 0.3843 0.031 Uiso 1 1 calc R
H14B H -0.0205 -0.0137 0.3631 0.031 Uiso 1 1 calc R
C15A C -0.0045(3) 0.0915(2) 0.2865(2) 0.0234(8) Uani 1 1 d .
C16A C 0.0714(3) 0.0579(3) 0.2348(2) 0.0261(8) Uani 1 1 d .
C17A C 0.0843(3) 0.0985(3) 0.1638(2) 0.0275(9) Uani 1 1 d .
H17A H 0.1311 0.0724 0.1289 0.033 Uiso 1 1 calc R
C18A C 0.0304(3) 0.1764(3) 0.1423(2) 0.0250(8) Uani 1 1 d .
C19A C -0.0395(3) 0.2130(3) 0.1939(2) 0.0262(8) Uani 1 1 d .
C20A C -0.0587(3) 0.1701(3) 0.2644(2) 0.0251(8) Uani 1 1 d .
H20A H -0.1098 0.1948 0.2984 0.030 Uiso 1 1 calc R
C21A C 0.0482(3) 0.2206(3) 0.0637(2) 0.0279(9) Uani 1 1 d .
H21A H 0.0616 0.1797 0.0322 0.033 Uiso 1 1 calc R
H21B H -0.0193 0.2575 0.0522 0.033 Uiso 1 1 calc R
C22A C 0.1442(3) 0.2704(3) 0.0476(2) 0.0252(8) Uani 1 1 d .
C23A C 0.2536(3) 0.2332(3) 0.0443(2) 0.0252(8) Uani 1 1 d .
C24A C 0.3391(4) 0.2781(3) 0.0357(2) 0.0271(8) Uani 1 1 d .
H24A H 0.4118 0.2505 0.0345 0.032 Uiso 1 1 calc R
C25A C 0.3228(4) 0.3629(3) 0.0285(2) 0.0278(9) Uani 1 1 d .
C26A C 0.2155(4) 0.4008(3) 0.0267(2) 0.0290(9) Uani 1 1 d .
C27A C 0.1282(3) 0.3555(3) 0.0366(2) 0.0268(8) Uani 1 1 d .
H27A H 0.0558 0.3834 0.0359 0.032 Uiso 1 1 calc R
C28A C 0.4175(4) 0.4107(3) 0.0270(2) 0.0315(9) Uani 1 1 d .
H28A H 0.4797 0.3940 -0.0082 0.038 Uiso 1 1 calc R
H28B H 0.3940 0.4699 0.0113 0.038 Uiso 1 1 calc R
C29A C 0.4545(3) 0.3956(3) 0.1010(2) 0.0261(8) Uani 1 1 d .
C30A C 0.5382(3) 0.3336(3) 0.1211(2) 0.0279(9) Uani 1 1 d .
C31A C 0.5694(3) 0.3202(3) 0.1896(2) 0.0253(8) Uani 1 1 d .
H31A H 0.6278 0.2787 0.2023 0.030 Uiso 1 1 calc R
C32A C 0.5156(3) 0.3671(2) 0.2399(2) 0.0234(8) Uani 1 1 d .
C33A C 0.4302(3) 0.4268(2) 0.2204(2) 0.0248(8) Uani 1 1 d .
C34A C 0.4009(3) 0.4419(2) 0.1518(2) 0.0273(8) Uani 1 1 d .
H34A H 0.3436 0.4844 0.1389 0.033 Uiso 1 1 calc R
C35A C 0.5502(3) 0.3509(3) 0.3144(2) 0.0238(8) Uani 1 1 d .
H35A H 0.6298 0.3317 0.3111 0.029 Uiso 1 1 calc R
H35B H 0.5372 0.4027 0.3325 0.029 Uiso 1 1 calc R
C36A C 0.6626(4) 0.0984(3) 0.3401(3) 0.0337(10) Uani 1 1 d .
H36A H 0.7289 0.0921 0.3054 0.051 Uiso 1 1 calc GR
H36B H 0.6075 0.0679 0.3308 0.051 Uiso 1 1 calc GR
H36C H 0.6807 0.0773 0.3891 0.051 Uiso 1 1 calc GR
C37A C 0.2221(4) 0.3675(3) 0.5072(3) 0.0326(10) Uani 1 1 d .
H37A H 0.2066 0.3996 0.4601 0.049 Uiso 1 1 calc GR
H37B H 0.2869 0.3843 0.5202 0.049 Uiso 1 1 calc GR
H37C H 0.1590 0.3768 0.5436 0.049 Uiso 1 1 calc GR
C38A C 0.3221(4) -0.1172(3) 0.4630(3) 0.0348(10) Uani 1 1 d .
H38A H 0.3225 -0.1189 0.4122 0.052 Uiso 1 1 calc GR
H38B H 0.2561 -0.1382 0.4914 0.052 Uiso 1 1 calc GR
H38C H 0.3874 -0.1512 0.4804 0.052 Uiso 1 1 calc GR
C39A C -0.0818(4) 0.2467(3) 0.4637(3) 0.0368(10) Uani 1 1 d .
H39A H -0.1530 0.2768 0.4529 0.055 Uiso 1 1 calc GR
H39B H -0.0250 0.2833 0.4476 0.055 Uiso 1 1 calc GR
H39C H -0.0849 0.2261 0.5157 0.055 Uiso 1 1 calc GR
C40A C 0.2124(4) -0.0498(3) 0.2097(3) 0.0370(10) Uani 1 1 d .
H40A H 0.1797 -0.0637 0.1715 0.056 Uiso 1 1 calc GR
H40B H 0.2531 -0.0991 0.2351 0.056 Uiso 1 1 calc GR
H40C H 0.2624 -0.0090 0.1884 0.056 Uiso 1 1 calc GR
C41A C -0.1490(4) 0.3326(3) 0.2251(3) 0.0354(10) Uani 1 1 d .
H41A H -0.1744 0.3891 0.2034 0.053 Uiso 1 1 calc GR
H41B H -0.1025 0.3326 0.2617 0.053 Uiso 1 1 calc GR
H41C H -0.2123 0.3041 0.2477 0.053 Uiso 1 1 calc GR
C42A C 0.2867(5) 0.1180(3) -0.0120(3) 0.0398(11) Uani 1 1 d .
H42A H 0.3503 0.1375 -0.0446 0.060 Uiso 1 1 calc GR
H42B H 0.2203 0.1374 -0.0351 0.060 Uiso 1 1 calc GR
H42C H 0.2970 0.0581 -0.0008 0.060 Uiso 1 1 calc GR
C43A C 0.1960(5) 0.5260(3) -0.0555(3) 0.0443(12) Uani 1 1 d .
H43A H 0.2668 0.5086 -0.0821 0.066 Uiso 1 1 calc GR
H43B H 0.1871 0.5854 -0.0591 0.066 Uiso 1 1 calc GR
H43C H 0.1367 0.5112 -0.0761 0.066 Uiso 1 1 calc GR
C44A C 0.6718(4) 0.2229(3) 0.0928(3) 0.0450(12) Uani 1 1 d .
H44A H 0.6999 0.1937 0.0533 0.068 Uiso 1 1 calc GR
H44B H 0.6426 0.1846 0.1351 0.068 Uiso 1 1 calc GR
H44C H 0.7314 0.2469 0.1049 0.068 Uiso 1 1 calc GR
C45A C 0.2902(4) 0.5304(3) 0.2578(3) 0.0352(10) Uani 1 1 d .
H45A H 0.3171 0.5762 0.2219 0.053 Uiso 1 1 calc GR
H45B H 0.2561 0.5499 0.3018 0.053 Uiso 1 1 calc GR
H45C H 0.2359 0.5077 0.2387 0.053 Uiso 1 1 calc GR
Ag1B Ag 0.00096(3) 0.44279(2) 0.42395(2) 0.03116(12) Uani 1 1 d .
Ag2B Ag 0.51655(3) 0.06923(2) 0.07437(2) 0.04004(13) Uani 1 1 d .
Cl1B Cl -0.08355(7) 0.41547(5) 0.55007(4) 0.01722(18) Uani 1 1 d .
Cl2B Cl 0.58140(7) 0.10917(6) -0.05259(5) 0.0251(2) Uani 1 1 d .
N1B N -0.0049(3) 0.5104(2) 0.26383(18) 0.0223(7) Uani 1 1 d .
N2B N 0.0932(3) 0.3931(2) 0.27236(18) 0.0252(7) Uani 1 1 d .
N3B N 0.4140(3) 0.0751(2) 0.23410(19) 0.0245(7) Uani 1 1 d .
N4B N 0.5273(3) -0.0332(2) 0.22656(19) 0.0271(7) Uani 1 1 d .
C1B C -0.3738(4) 0.6298(3) 0.1858(2) 0.0284(9) Uani 1 1 d .
C2B C -0.3609(3) 0.5702(2) 0.2478(2) 0.0267(8) Uani 1 1 d .
H2B H -0.4194 0.5393 0.2690 0.032 Uiso 1 1 calc R
C3B C -0.2660(3) 0.5548(2) 0.2793(2) 0.0236(8) Uani 1 1 d .
C4B C -0.1781(3) 0.6005(2) 0.2478(2) 0.0225(8) Uani 1 1 d .
C5B C -0.1895(3) 0.6599(2) 0.1850(2) 0.0245(8) Uani 1 1 d .
C6B C -0.2868(3) 0.6740(3) 0.1556(2) 0.0275(9) Uani 1 1 d .
H6B H -0.2943 0.7151 0.1136 0.033 Uiso 1 1 calc R
C7B C -0.4809(4) 0.6481(3) 0.1552(3) 0.0394(11) Uani 1 1 d .
H7BA H -0.5011 0.5975 0.1468 0.059 Uiso 1 1 calc GR
H7BB H -0.4731 0.6876 0.1097 0.059 Uiso 1 1 calc GR
H7BC H -0.5382 0.6711 0.1894 0.059 Uiso 1 1 calc GR
C8B C -0.2586(4) 0.4917(3) 0.3479(2) 0.0302(9) Uani 1 1 d .
H8BA H -0.2024 0.4462 0.3388 0.045 Uiso 1 1 calc GR
H8BB H -0.3297 0.4713 0.3645 0.045 Uiso 1 1 calc GR
H8BC H -0.2390 0.5167 0.3849 0.045 Uiso 1 1 calc GR
C9B C -0.1002(3) 0.7130(3) 0.1500(2) 0.0294(9) Uani 1 1 d .
H9BA H -0.0994 0.7544 0.1786 0.044 Uiso 1 1 calc GR
H9BB H -0.1146 0.7400 0.1012 0.044 Uiso 1 1 calc GR
H9BC H -0.0289 0.6788 0.1475 0.044 Uiso 1 1 calc GR
C10B C -0.0737(3) 0.5844(2) 0.2814(2) 0.0241(8) Uani 1 1 d .
H10B H -0.0323 0.6319 0.2638 0.029 Uiso 1 1 calc R
H10C H -0.0919 0.5780 0.3343 0.029 Uiso 1 1 calc R
C11B C 0.0350(3) 0.4459(3) 0.3129(2) 0.0247(8) Uani 1 1 d .
C12B C 0.0285(4) 0.4980(3) 0.1942(2) 0.0280(9) Uani 1 1 d .
H12B H 0.0116 0.5344 0.1510 0.034 Uiso 1 1 calc R
C13B C 0.0896(3) 0.4244(3) 0.1997(2) 0.0272(9) Uani 1 1 d .
H13B H 0.1240 0.3986 0.1610 0.033 Uiso 1 1 calc R
C14B C 0.1492(4) 0.3118(3) 0.3022(2) 0.0353(10) Uani 1 1 d .
H14C H 0.0935 0.2758 0.3272 0.042 Uiso 1 1 calc R
H14D H 0.1946 0.3177 0.3381 0.042 Uiso 1 1 calc R
C15B C 0.2211(3) 0.2725(2) 0.2447(2) 0.0245(8) Uani 1 1 d .
H15A H 0.2753 0.3093 0.2187 0.029 Uiso 1 1 calc R
H15B H 0.1753 0.2652 0.2095 0.029 Uiso 1 1 calc R
C16B C 0.2812(3) 0.1902(2) 0.2751(2) 0.0238(8) Uani 1 1 d .
H16A H 0.2281 0.1529 0.3017 0.029 Uiso 1 1 calc R
H16B H 0.3300 0.1969 0.3088 0.029 Uiso 1 1 calc R
C17B C 0.3488(4) 0.1549(3) 0.2124(2) 0.0343(10) Uani 1 1 d .
H17B H 0.2986 0.1489 0.1794 0.041 Uiso 1 1 calc R
H17C H 0.3990 0.1943 0.1854 0.041 Uiso 1 1 calc R
C18B C 0.4847(3) 0.0363(3) 0.1862(2) 0.0268(9) Uani 1 1 d .
C19B C 0.4122(4) 0.0296(3) 0.3025(2) 0.0283(9) Uani 1 1 d .
H19B H 0.3687 0.0435 0.3447 0.034 Uiso 1 1 calc R
C20B C 0.4838(4) -0.0387(3) 0.2986(2) 0.0311(9) Uani 1 1 d .
H20B H 0.5010 -0.0820 0.3374 0.037 Uiso 1 1 calc R
C21B C 0.6063(4) -0.0967(3) 0.1981(3) 0.0341(10) Uani 1 1 d .
H21C H 0.6292 -0.0766 0.1463 0.041 Uiso 1 1 calc R
H21D H 0.5694 -0.1457 0.2027 0.041 Uiso 1 1 calc R
C22B C 0.7069(3) -0.1210(3) 0.2357(2) 0.0279(9) Uani 1 1 d .
C23B C 0.7156(4) -0.1906(3) 0.2909(2) 0.0309(10) Uani 1 1 d .
C24B C 0.8110(4) -0.2130(3) 0.3218(2) 0.0303(9) Uani 1 1 d .
H24B H 0.8164 -0.2606 0.3587 0.036 Uiso 1 1 calc R
C25B C 0.8999(4) -0.1683(3) 0.3009(2) 0.0302(9) Uani 1 1 d .
C26B C 0.8898(4) -0.0986(3) 0.2471(2) 0.0289(9) Uani 1 1 d .
H26B H 0.9491 -0.0669 0.2325 0.035 Uiso 1 1 calc R
C27B C 0.7951(4) -0.0741(2) 0.2143(2) 0.0277(9) Uani 1 1 d .
C28B C 0.6228(4) -0.2423(3) 0.3199(3) 0.0407(11) Uani 1 1 d .
H28C H 0.5663 -0.2134 0.3506 0.061 Uiso 1 1 calc GR
H28D H 0.6514 -0.2947 0.3483 0.061 Uiso 1 1 calc GR
H28E H 0.5907 -0.2522 0.2797 0.061 Uiso 1 1 calc GR
C29B C 1.0019(4) -0.1933(3) 0.3366(3) 0.0431(12) Uani 1 1 d .
H29A H 1.0647 -0.1739 0.3031 0.065 Uiso 1 1 calc GR
H29B H 1.0143 -0.2531 0.3503 0.065 Uiso 1 1 calc GR
H29C H 0.9932 -0.1694 0.3797 0.065 Uiso 1 1 calc GR
C30B C 0.7907(4) 0.0019(3) 0.1560(3) 0.0406(11) Uani 1 1 d .
H30A H 0.8573 0.0276 0.1515 0.061 Uiso 1 1 calc GR
H30B H 0.7264 0.0403 0.1686 0.061 Uiso 1 1 calc GR
H30C H 0.7854 -0.0129 0.1101 0.061 Uiso 1 1 calc GR
Cl4C Cl 0.66820(14) 0.29290(10) 0.64334(8) 0.0626(4) Uani 1 1 d .
Cl5C Cl 0.59484(11) 0.33068(7) 0.50306(6) 0.0408(3) Uani 1 1 d .
Cl6C Cl 0.58162(13) 0.45935(10) 0.58224(10) 0.0650(4) Uani 1 1 d .
C2C C 0.6559(4) 0.3672(3) 0.5640(3) 0.0335(10) Uani 1 1 d .
H2C H 0.7314 0.3784 0.5410 0.040 Uiso 1 1 calc R
Cl1C Cl 0.21267(12) 0.66003(8) 0.07277(7) 0.0491(3) Uani 1 1 d .
Cl2C Cl 0.11824(11) 0.83134(9) 0.06289(8) 0.0498(3) Uani 1 1 d .
Cl3C Cl 0.18926(14) 0.73863(9) 0.19544(8) 0.0566(4) Uani 1 1 d .
C1C C 0.2164(5) 0.7538(3) 0.1005(3) 0.0452(12) Uani 1 1 d .
H1C H 0.2911 0.7711 0.0844 0.054 Uiso 1 1 calc R

loop_
_atom_site_aniso_label
_atom_site_aniso_U_11
_atom_site_aniso_U_22
_atom_site_aniso_U_33
_atom_site_aniso_U_23
_atom_site_aniso_U_13
_atom_site_aniso_U_12
O1A 0.0268(15) 0.0285(15) 0.0315(16) -0.0037(12) 0.0050(12) 0.0008(12)
O2A 0.0266(14) 0.0254(14) 0.0289(15) -0.0096(12) 0.0046(12) -0.0030(11)
O3A 0.0298(15) 0.0208(13) 0.0308(15) -0.0070(11) -0.0079(12) -0.0033(11)
O4A 0.0236(14) 0.0314(15) 0.0346(16) -0.0139(13) -0.0034(12) 0.0009(12)
O5A 0.0341(16) 0.0284(15) 0.0337(16) -0.0078(13) -0.0019(13) -0.0045(12)
O6A 0.0313(15) 0.0323(16) 0.0273(15) -0.0065(12) -0.0035(12) 0.0002(12)
O7A 0.0311(15) 0.0270(14) 0.0268(15) -0.0039(12) -0.0024(12) -0.0029(12)
O8A 0.0475(19) 0.0285(15) 0.0302(16) -0.0071(13) -0.0039(14) -0.0081(13)
O9A 0.0385(17) 0.051(2) 0.0279(16) -0.0180(15) -0.0013(14) -0.0004(15)
O10A 0.0396(17) 0.0353(17) 0.0331(16) -0.0173(14) -0.0077(14) 0.0029(13)
C1A 0.0210(18) 0.0261(19) 0.0192(18) -0.0069(15) -0.0052(15) -0.0081(15)
C2A 0.0194(18) 0.028(2) 0.0227(19) -0.0067(16) -0.0037(15) -0.0030(15)
C3A 0.0243(19) 0.0226(18) 0.0218(18) -0.0046(15) -0.0080(15) -0.0042(15)
C4A 0.0213(18) 0.0248(19) 0.0181(18) -0.0048(15) -0.0061(15) -0.0048(15)
C5A 0.0190(18) 0.0253(19) 0.0204(18) -0.0085(15) -0.0022(15) -0.0028(15)
C6A 0.0244(19) 0.0214(18) 0.0213(18) -0.0081(15) -0.0054(15) -0.0052(15)
C7A 0.0246(19) 0.0209(18) 0.0217(18) -0.0051(15) -0.0029(15) -0.0066(15)
C8A 0.0258(19) 0.0235(19) 0.0167(17) -0.0040(15) 0.0013(15) -0.0083(15)
C9A 0.0246(19) 0.0176(17) 0.0205(18) -0.0025(14) -0.0016(15) -0.0026(14)
C10A 0.029(2) 0.0211(18) 0.0231(19) -0.0055(15) -0.0001(16) -0.0098(15)
C11A 0.0231(18) 0.0231(19) 0.0209(18) -0.0049(15) 0.0012(15) -0.0090(15)
C12A 0.0224(19) 0.0252(19) 0.0232(19) -0.0057(15) 0.0029(15) -0.0073(15)
C13A 0.0248(19) 0.0238(19) 0.0242(19) -0.0078(16) 0.0022(16) -0.0065(15)
C14A 0.0222(19) 0.027(2) 0.029(2) -0.0046(17) -0.0004(16) -0.0110(16)
C15A 0.0230(19) 0.0266(19) 0.025(2) -0.0081(16) -0.0025(15) -0.0136(15)
C16A 0.0247(19) 0.028(2) 0.028(2) -0.0068(17) -0.0054(16) -0.0084(16)
C17A 0.0240(19) 0.033(2) 0.029(2) -0.0123(17) 0.0025(16) -0.0108(16)
C18A 0.0246(19) 0.031(2) 0.024(2) -0.0096(17) -0.0031(16) -0.0127(16)
C19A 0.0199(18) 0.031(2) 0.030(2) -0.0077(17) -0.0051(16) -0.0076(16)
C20A 0.0216(19) 0.032(2) 0.025(2) -0.0084(17) -0.0018(16) -0.0089(16)
C21A 0.027(2) 0.037(2) 0.022(2) -0.0103(17) -0.0034(16) -0.0067(17)
C22A 0.031(2) 0.033(2) 0.0135(17) -0.0062(15) -0.0031(15) -0.0084(17)
C23A 0.032(2) 0.029(2) 0.0133(17) -0.0014(15) -0.0029(15) -0.0034(16)
C24A 0.029(2) 0.033(2) 0.0181(18) -0.0011(16) -0.0029(16) -0.0053(17)
C25A 0.035(2) 0.035(2) 0.0148(17) -0.0027(16) -0.0026(16) -0.0144(18)
C26A 0.043(2) 0.027(2) 0.0180(19) -0.0058(16) -0.0042(17) -0.0057(18)
C27A 0.027(2) 0.034(2) 0.0213(19) -0.0104(17) -0.0042(16) -0.0005(17)
C28A 0.036(2) 0.040(2) 0.021(2) -0.0005(17) -0.0062(17) -0.0157(19)
C29A 0.028(2) 0.031(2) 0.0208(19) -0.0036(16) -0.0015(16) -0.0129(17)
C30A 0.029(2) 0.031(2) 0.024(2) -0.0071(17) 0.0016(16) -0.0098(17)
C31A 0.0251(19) 0.028(2) 0.025(2) -0.0063(16) -0.0031(16) -0.0070(16)
C32A 0.0251(19) 0.0247(19) 0.0221(19) -0.0033(15) 0.0005(15) -0.0140(15)
C33A 0.028(2) 0.0237(19) 0.026(2) -0.0087(16) -0.0014(16) -0.0105(16)
C34A 0.029(2) 0.0227(19) 0.032(2) -0.0028(16) -0.0074(17) -0.0088(16)
C35A 0.0212(18) 0.030(2) 0.0223(19) -0.0053(16) -0.0038(15) -0.0082(15)
C36A 0.026(2) 0.033(2) 0.038(2) -0.0100(19) 0.0032(18) 0.0047(17)
C37A 0.034(2) 0.023(2) 0.037(2) -0.0072(18) 0.0032(19) 0.0006(17)
C38A 0.044(3) 0.020(2) 0.043(3) -0.0093(18) -0.012(2) 0.0007(18)
C39A 0.029(2) 0.036(2) 0.046(3) -0.017(2) -0.003(2) 0.0044(18)
C40A 0.040(3) 0.030(2) 0.040(3) -0.0111(19) -0.001(2) -0.0006(19)
C41A 0.029(2) 0.039(2) 0.034(2) -0.009(2) -0.0001(18) 0.0056(19)
C42A 0.052(3) 0.032(2) 0.036(3) -0.015(2) -0.005(2) 0.005(2)
C43A 0.062(3) 0.031(2) 0.038(3) 0.000(2) -0.015(2) -0.002(2)
C44A 0.040(3) 0.052(3) 0.045(3) -0.024(2) -0.002(2) 0.005(2)
C45A 0.028(2) 0.034(2) 0.046(3) -0.017(2) -0.005(2) 0.0003(18)
Ag1B 0.0363(2) 0.03297(19) 0.02229(18) -0.00661(13) -0.00306(13) 0.00226(14)
Ag2B 0.0401(2) 0.0464(2) 0.0282(2) -0.00782(15) 0.00044(15) 0.00660(16)
Cl1B 0.0190(4) 0.0160(4) 0.0190(4) -0.0077(3) 0.0012(3) -0.0073(3)
Cl2B 0.0229(4) 0.0267(4) 0.0233(5) -0.0062(4) 0.0057(3) -0.0035(3)
N1B 0.0243(16) 0.0227(16) 0.0212(16) -0.0066(13) -0.0034(13) -0.0036(13)
N2B 0.0267(17) 0.0257(17) 0.0231(17) -0.0075(14) -0.0037(14) 0.0009(14)
N3B 0.0216(16) 0.0269(17) 0.0248(17) -0.0078(14) -0.0015(13) -0.0004(13)
N4B 0.0221(16) 0.0324(18) 0.0291(18) -0.0145(15) -0.0016(14) -0.0005(14)
C1B 0.028(2) 0.034(2) 0.025(2) -0.0075(17) -0.0025(17) -0.0094(17)
C2B 0.026(2) 0.025(2) 0.030(2) -0.0047(17) 0.0000(17) -0.0110(16)
C3B 0.027(2) 0.0190(18) 0.0252(19) -0.0068(15) 0.0001(16) -0.0058(15)
C4B 0.0228(19) 0.0186(18) 0.027(2) -0.0072(15) -0.0027(16) -0.0031(15)
C5B 0.027(2) 0.0231(19) 0.0229(19) -0.0049(15) 0.0040(16) -0.0089(16)
C6B 0.027(2) 0.031(2) 0.0226(19) -0.0002(16) -0.0033(16) -0.0073(17)
C7B 0.030(2) 0.053(3) 0.036(2) -0.004(2) -0.0088(19) -0.009(2)
C8B 0.034(2) 0.025(2) 0.031(2) -0.0008(17) -0.0027(18) -0.0082(17)
C9B 0.027(2) 0.031(2) 0.028(2) 0.0002(17) 0.0018(17) -0.0096(17)
C10B 0.0249(19) 0.0202(18) 0.028(2) -0.0081(15) -0.0027(16) -0.0026(15)
C11B 0.026(2) 0.026(2) 0.023(2) -0.0069(16) -0.0036(16) -0.0038(16)
C12B 0.032(2) 0.032(2) 0.0204(19) -0.0065(17) -0.0048(17) -0.0024(17)
C13B 0.030(2) 0.032(2) 0.0186(19) -0.0078(16) -0.0032(16) 0.0023(17)
C14B 0.045(3) 0.033(2) 0.024(2) -0.0069(18) -0.0067(19) 0.010(2)
C15B 0.0214(18) 0.025(2) 0.026(2) -0.0069(16) -0.0028(15) 0.0009(15)
C16B 0.0217(18) 0.0262(19) 0.0246(19) -0.0073(16) -0.0048(16) -0.0012(15)
C17B 0.036(2) 0.033(2) 0.029(2) -0.0055(18) 0.0000(19) 0.0085(19)
C18B 0.0225(19) 0.035(2) 0.024(2) -0.0100(17) -0.0010(16) -0.0034(17)
C19B 0.031(2) 0.031(2) 0.0206(19) -0.0059(17) 0.0002(16) 0.0007(17)
C20B 0.033(2) 0.030(2) 0.028(2) -0.0057(17) -0.0025(18) 0.0025(18)
C21B 0.031(2) 0.035(2) 0.041(3) -0.021(2) -0.0057(19) 0.0026(18)
C22B 0.026(2) 0.026(2) 0.032(2) -0.0150(17) 0.0014(17) 0.0024(16)
C23B 0.036(2) 0.0219(19) 0.033(2) -0.0131(17) 0.0107(18) -0.0025(17)
C24B 0.038(2) 0.024(2) 0.025(2) -0.0048(16) 0.0044(18) -0.0002(17)
C25B 0.039(2) 0.026(2) 0.025(2) -0.0107(17) -0.0019(18) 0.0040(17)
C26B 0.033(2) 0.025(2) 0.029(2) -0.0081(17) -0.0021(18) -0.0042(17)
C27B 0.031(2) 0.0224(19) 0.030(2) -0.0075(17) -0.0027(17) -0.0023(16)
C28B 0.037(3) 0.030(2) 0.051(3) -0.009(2) 0.010(2) -0.0067(19)
C29B 0.046(3) 0.045(3) 0.034(2) -0.005(2) -0.010(2) 0.007(2)
C30B 0.044(3) 0.031(2) 0.043(3) 0.003(2) -0.010(2) -0.004(2)
Cl4C 0.0778(10) 0.0718(9) 0.0451(7) 0.0056(7) -0.0256(7) -0.0358(8)
Cl5C 0.0552(7) 0.0346(6) 0.0400(6) -0.0119(5) -0.0172(5) -0.0096(5)
Cl6C 0.0631(9) 0.0596(9) 0.0825(11) -0.0465(8) -0.0093(8) 0.0066(7)
C2C 0.033(2) 0.038(2) 0.034(2) -0.0151(19) -0.0042(19) -0.0092(19)
Cl1C 0.0555(7) 0.0502(7) 0.0432(7) -0.0163(5) 0.0009(6) -0.0092(6)
Cl2C 0.0438(7) 0.0524(7) 0.0538(7) -0.0068(6) -0.0118(6) -0.0076(5)
Cl3C 0.0827(10) 0.0466(7) 0.0432(7) -0.0148(6) -0.0145(7) -0.0020(7)
C1C 0.045(3) 0.052(3) 0.043(3) -0.012(2) -0.008(2) -0.011(2)

loop_
_atom_type_symbol
_atom_type_description
_atom_type_scat_dispersion_real
_atom_type_scat_dispersion_imag
_atom_type_scat_source
C C 0.0181 0.0091 'International Tables Vol C Tables 4.2.6.8 and 6.1.1.4'
H H 0.0000 0.0000 'International Tables Vol C Tables 4.2.6.8 and 6.1.1.4'
Ag Ag 0.1306 4.2820 'International Tables Vol C Tables 4.2.6.8 and 6.1.1.4'
Cl Cl 0.3639 0.7018 'International Tables Vol C Tables 4.2.6.8 and 6.1.1.4'
N N 0.0311 0.0180 'International Tables Vol C Tables 4.2.6.8 and 6.1.1.4'
O O 0.0492 0.0322 'International Tables Vol C Tables 4.2.6.8 and 6.1.1.4'

loop_
_exptl_crystal_face_index_h
_exptl_crystal_face_index_k
_exptl_crystal_face_index_l
_exptl_crystal_face_perp_dist
-3 5 2 0.0426
2 2 5 0.0748
5 -1 -9 0.0417
-2 -2 -5 0.0268
3 -5 -2 0.0426
-3 -5 3 0.0312
3 5 -3 0.0102

loop_
_geom_angle_atom_site_label_1
_geom_angle_atom_site_label_2
_geom_angle_atom_site_label_3
_geom_angle
_geom_angle_site_symmetry_3
C2A O1A C36A 118.1(3) .
C5A O2A C37A 116.8(3) .
C9A O3A C38A 116.3(3) .
C12A O4A C39A 117.4(3) .
C16A O5A C40A 117.4(3) .
C19A O6A C41A 116.2(3) .
C23A O7A C42A 114.4(3) .
C26A O8A C43A 112.0(3) .
C30A O9A C44A 116.3(4) .
C33A O10A C45A 118.2(4) .
C2A C1A C35A 121.8(3) .
C6A C1A C2A 119.0(4) .
C6A C1A C35A 119.2(4) .
O1A C2A C1A 115.8(4) .
O1A C2A C3A 124.4(4) .
C1A C2A C3A 119.8(4) .
C2A C3A H3A 119.4 .
C4A C3A C2A 121.3(4) .
C4A C3A H3A 119.4 .
C3A C4A C7A 120.9(3) .
C5A C4A C3A 118.1(4) .
C5A C4A C7A 121.0(3) .
O2A C5A C4A 117.4(3) .
O2A C5A C6A 122.1(3) .
C6A C5A C4A 120.5(3) .
C1A C6A C5A 121.4(4) .
C1A C6A H6A 119.3 .
C5A C6A H6A 119.3 .
C4A C7A H7AA 109.3 .
C4A C7A H7AB 109.3 .
H7AA C7A H7AB 107.9 .
C8A C7A C4A 111.7(3) .
C8A C7A H7AA 109.3 .
C8A C7A H7AB 109.3 .
C9A C8A C7A 121.2(4) .
C13A C8A C7A 120.5(3) .
C13A C8A C9A 118.2(4) .
O3A C9A C8A 116.8(3) .
O3A C9A C10A 123.1(3) .
C10A C9A C8A 120.1(4) .
C9A C10A H10A 119.2 .
C11A C10A C9A 121.6(4) .
C11A C10A H10A 119.2 .
C10A C11A C12A 117.9(4) .
C10A C11A C14A 121.7(3) .
C12A C11A C14A 120.4(4) .
O4A C12A C11A 115.4(4) .
O4A C12A C13A 124.0(4) .
C13A C12A C11A 120.5(4) .
C8A C13A C12A 121.6(4) .
C8A C13A H13A 119.2 .
C12A C13A H13A 119.2 .
C11A C14A H14A 109.2 .
C11A C14A H14B 109.2 .
C11A C14A C15A 112.2(3) .
H14A C14A H14B 107.9 .
C15A C14A H14A 109.2 .
C15A C14A H14B 109.2 .
C16A C15A C14A 121.4(4) .
C20A C15A C14A 121.4(4) .
C20A C15A C16A 117.2(4) .
O5A C16A C15A 115.9(4) .
O5A C16A C17A 123.4(4) .
C17A C16A C15A 120.6(4) .
C16A C17A H17A 119.2 .
C16A C17A C18A 121.6(4) .
C18A C17A H17A 119.2 .
C17A C18A C19A 118.4(4) .
C17A C18A C21A 120.5(4) .
C19A C18A C21A 121.1(4) .
O6A C19A C18A 116.3(4) .
O6A C19A C20A 123.5(4) .
C18A C19A C20A 120.1(4) .
C15A C20A H20A 119.2 .
C19A C20A C15A 121.7(4) .
C19A C20A H20A 119.2 .
C18A C21A H21A 109.0 .
C18A C21A H21B 109.0 .
H21A C21A H21B 107.8 .
C22A C21A C18A 112.8(3) .
C22A C21A H21A 109.0 .
C22A C21A H21B 109.0 .
C23A C22A C21A 122.0(4) .
C27A C22A C21A 121.7(4) .
C27A C22A C23A 116.3(4) .
O7A C23A C22A 119.5(4) .
C24A C23A O7A 118.9(4) .
C24A C23A C22A 121.6(4) .
C23A C24A H24A 118.9 .
C23A C24A C25A 122.1(4) .
C25A C24A H24A 118.9 .
C24A C25A C28A 121.3(4) .
C26A C25A C24A 116.6(4) .
C26A C25A C28A 122.0(4) .
C25A C26A O8A 120.2(4) .
C25A C26A C27A 121.4(4) .
C27A C26A O8A 118.2(4) .
C22A C27A H27A 119.2 .
C26A C27A C22A 121.7(4) .
C26A C27A H27A 119.2 .
C25A C28A H28A 109.5 .
C25A C28A H28B 109.5 .
H28A C28A H28B 108.0 .
C29A C28A C25A 110.9(3) .
C29A C28A H28A 109.5 .
C29A C28A H28B 109.5 .
C30A C29A C28A 121.5(4) .
C30A C29A C34A 118.5(4) .
C34A C29A C28A 120.0(4) .
O9A C30A C29A 117.1(4) .
O9A C30A C31A 122.6(4) .
C31A C30A C29A 120.3(4) .
C30A C31A H31A 119.6 .
C30A C31A C32A 120.7(4) .
C32A C31A H31A 119.6 .
C31A C32A C35A 119.8(4) .
C33A C32A C31A 118.7(4) .
C33A C32A C35A 121.5(4) .
O10A C33A C32A 115.1(4) .
O10A C33A C34A 124.1(4) .
C34A C33A C32A 120.8(4) .
C29A C34A H34A 119.6 .
C33A C34A C29A 120.9(4) .
C33A C34A H34A 119.6 .
C1A C35A C32A 112.6(3) .
C1A C35A H35A 109.1 .
C1A C35A H35B 109.1 .
C32A C35A H35A 109.1 .
C32A C35A H35B 109.1 .
H35A C35A H35B 107.8 .
O1A C36A H36A 109.5 .
O1A C36A H36B 109.5 .
O1A C36A H36C 109.5 .
H36A C36A H36B 109.5 .
H36A C36A H36C 109.5 .
H36B C36A H36C 109.5 .
O2A C37A H37A 109.5 .
O2A C37A H37B 109.5 .
O2A C37A H37C 109.5 .
H37A C37A H37B 109.5 .
H37A C37A H37C 109.5 .
H37B C37A H37C 109.5 .
O3A C38A H38A 109.5 .
O3A C38A H38B 109.5 .
O3A C38A H38C 109.5 .
H38A C38A H38B 109.5 .
H38A C38A H38C 109.5 .
H38B C38A H38C 109.5 .
O4A C39A H39A 109.5 .
O4A C39A H39B 109.5 .
O4A C39A H39C 109.5 .
H39A C39A H39B 109.5 .
H39A C39A H39C 109.5 .
H39B C39A H39C 109.5 .
O5A C40A H40A 109.5 .
O5A C40A H40B 109.5 .
O5A C40A H40C 109.5 .
H40A C40A H40B 109.5 .
H40A C40A H40C 109.5 .
H40B C40A H40C 109.5 .
O6A C41A H41A 109.5 .
O6A C41A H41B 109.5 .
O6A C41A H41C 109.5 .
H41A C41A H41B 109.5 .
H41A C41A H41C 109.5 .
H41B C41A H41C 109.5 .
O7A C42A H42A 109.5 .
O7A C42A H42B 109.5 .
O7A C42A H42C 109.5 .
H42A C42A H42B 109.5 .
H42A C42A H42C 109.5 .
H42B C42A H42C 109.5 .
O8A C43A H43A 109.5 .
O8A C43A H43B 109.5 .
O8A C43A H43C 109.5 .
H43A C43A H43B 109.5 .
H43A C43A H43C 109.5 .
H43B C43A H43C 109.5 .
O9A C44A H44A 109.5 .
O9A C44A H44B 109.5 .
O9A C44A H44C 109.5 .
H44A C44A H44B 109.5 .
H44A C44A H44C 109.5 .
H44B C44A H44C 109.5 .
O10A C45A H45A 109.5 .
O10A C45A H45B 109.5 .
O10A C45A H45C 109.5 .
H45A C45A H45B 109.5 .
H45A C45A H45C 109.5 .
H45B C45A H45C 109.5 .
Cl1B Ag1B Cl1B 89.47(3) 2_566
C11B Ag1B Cl1B 162.25(12) .
C11B Ag1B Cl1B 106.66(11) 2_566
C18B Ag2B Cl2B 171.30(12) .
Ag1B Cl1B Ag1B 90.53(3) 2_566
C11B N1B C10B 125.2(3) .
C11B N1B C12B 111.3(3) .
C12B N1B C10B 123.5(3) .
C11B N2B C13B 110.9(3) .
C11B N2B C14B 124.2(3) .
C13B N2B C14B 124.8(3) .
C18B N3B C17B 122.8(4) .
C18B N3B C19B 111.0(3) .
C19B N3B C17B 126.1(3) .
C18B N4B C20B 111.1(3) .
C18B N4B C21B 124.7(4) .
C20B N4B C21B 124.2(4) .
C2B C1B C7B 120.7(4) .
C6B C1B C2B 117.9(4) .
C6B C1B C7B 121.4(4) .
C1B C2B H2B 118.9 .
C3B C2B C1B 122.2(4) .
C3B C2B H2B 118.9 .
C2B C3B C4B 119.3(4) .
C2B C3B C8B 119.6(4) .
C4B C3B C8B 121.1(4) .
C3B C4B C10B 120.0(4) .
C5B C4B C3B 119.2(4) .
C5B C4B C10B 120.8(4) .
C4B C5B C9B 121.9(4) .
C6B C5B C4B 119.6(4) .
C6B C5B C9B 118.3(4) .
C1B C6B H6B 119.1 .
C5B C6B C1B 121.9(4) .
C5B C6B H6B 119.1 .
C1B C7B H7BA 109.5 .
C1B C7B H7BB 109.5 .
C1B C7B H7BC 109.5 .
H7BA C7B H7BB 109.5 .
H7BA C7B H7BC 109.5 .
H7BB C7B H7BC 109.5 .
C3B C8B H8BA 109.5 .
C3B C8B H8BB 109.5 .
C3B C8B H8BC 109.5 .
H8BA C8B H8BB 109.5 .
H8BA C8B H8BC 109.5 .
H8BB C8B H8BC 109.5 .
C5B C9B H9BA 109.5 .
C5B C9B H9BB 109.5 .
C5B C9B H9BC 109.5 .
H9BA C9B H9BB 109.5 .
H9BA C9B H9BC 109.5 .
H9BB C9B H9BC 109.5 .
N1B C10B C4B 111.5(3) .
N1B C10B H10B 109.3 .
N1B C10B H10C 109.3 .
C4B C10B H10B 109.3 .
C4B C10B H10C 109.3 .
H10B C10B H10C 108.0 .
N1B C11B Ag1B 122.1(3) .
N2B C11B Ag1B 133.7(3) .
N2B C11B N1B 104.2(3) .
N1B C12B H12B 126.9 .
C13B C12B N1B 106.3(4) .
C13B C12B H12B 126.9 .
N2B C13B H13B 126.3 .
C12B C13B N2B 107.3(3) .
C12B C13B H13B 126.3 .
N2B C14B H14C 109.2 .
N2B C14B H14D 109.2 .
N2B C14B C15B 112.2(4) .
H14C C14B H14D 107.9 .
C15B C14B H14C 109.2 .
C15B C14B H14D 109.2 .
C14B C15B H15A 109.1 .
C14B C15B H15B 109.1 .
C14B C15B C16B 112.4(4) .
H15A C15B H15B 107.8 .
C16B C15B H15A 109.1 .
C16B C15B H15B 109.1 .
C15B C16B H16A 110.1 .
C15B C16B H16B 110.1 .
C15B C16B C17B 108.1(3) .
H16A C16B H16B 108.4 .
C17B C16B H16A 110.1 .
C17B C16B H16B 110.1 .
N3B C17B C16B 114.3(4) .
N3B C17B H17B 108.7 .
N3B C17B H17C 108.7 .
C16B C17B H17B 108.7 .
C16B C17B H17C 108.7 .
H17B C17B H17C 107.6 .
N3B C18B Ag2B 129.8(3) .
N4B C18B Ag2B 125.6(3) .
N4B C18B N3B 104.6(4) .
N3B C19B H19B 126.5 .
C20B C19B N3B 107.0(4) .
C20B C19B H19B 126.5 .
N4B C20B H20B 126.8 .
C19B C20B N4B 106.4(4) .
C19B C20B H20B 126.8 .
N4B C21B H21C 108.8 .
N4B C21B H21D 108.8 .
N4B C21B C22B 113.8(4) .
H21C C21B H21D 107.7 .
C22B C21B H21C 108.8 .
C22B C21B H21D 108.8 .
C23B C22B C21B 121.2(4) .
C23B C22B C27B 119.3(4) .
C27B C22B C21B 119.5(4) .
C22B C23B C28B 122.9(4) .
C24B C23B C22B 119.6(4) .
C24B C23B C28B 117.5(4) .
C23B C24B H24B 118.9 .
C23B C24B C25B 122.2(4) .
C25B C24B H24B 118.9 .
C24B C25B C29B 121.0(4) .
C26B C25B C24B 117.9(4) .
C26B C25B C29B 121.1(4) .
C25B C26B H26B 119.2 .
C25B C26B C27B 121.7(4) .
C27B C26B H26B 119.2 .
C22B C27B C30B 122.1(4) .
C26B C27B C22B 119.4(4) .
C26B C27B C30B 118.6(4) .
C23B C28B H28C 109.5 .
C23B C28B H28D 109.5 .
C23B C28B H28E 109.5 .
H28C C28B H28D 109.5 .
H28C C28B H28E 109.5 .
H28D C28B H28E 109.5 .
C25B C29B H29A 109.5 .
C25B C29B H29B 109.5 .
C25B C29B H29C 109.5 .
H29A C29B H29B 109.5 .
H29A C29B H29C 109.5 .
H29B C29B H29C 109.5 .
C27B C30B H30A 109.5 .
C27B C30B H30B 109.5 .
C27B C30B H30C 109.5 .
H30A C30B H30B 109.5 .
H30A C30B H30C 109.5 .
H30B C30B H30C 109.5 .
Cl4C C2C H2C 108.0 .
Cl5C C2C Cl4C 110.7(3) .
Cl5C C2C H2C 108.0 .
Cl6C C2C Cl4C 111.8(3) .
Cl6C C2C Cl5C 110.3(3) .
Cl6C C2C H2C 108.0 .
Cl1C C1C H1C 109.1 .
Cl2C C1C Cl1C 111.1(3) .
Cl2C C1C Cl3C 109.2(3) .
Cl2C C1C H1C 109.1 .
Cl3C C1C Cl1C 109.2(3) .
Cl3C C1C H1C 109.1 .

loop_
_geom_bond_atom_site_label_1
_geom_bond_atom_site_label_2
_geom_bond_distance
_geom_bond_site_symmetry_2
O1A C2A 1.363(5) .
O1A C36A 1.437(5) .
O2A C5A 1.384(5) .
O2A C37A 1.418(5) .
O3A C9A 1.382(5) .
O3A C38A 1.436(5) .
O4A C12A 1.377(5) .
O4A C39A 1.417(5) .
O5A C16A 1.376(5) .
O5A C40A 1.423(5) .
O6A C19A 1.381(5) .
O6A C41A 1.427(5) .
O7A C23A 1.390(5) .
O7A C42A 1.431(5) .
O8A C26A 1.405(5) .
O8A C43A 1.435(6) .
O9A C30A 1.378(5) .
O9A C44A 1.437(6) .
O10A C33A 1.383(5) .
O10A C45A 1.421(6) .
C1A C2A 1.393(6) .
C1A C6A 1.387(6) .
C1A C35A 1.512(5) .
C2A C3A 1.403(6) .
C3A H3A 0.9500 .
C3A C4A 1.399(6) .
C4A C5A 1.396(6) .
C4A C7A 1.518(5) .
C5A C6A 1.389(6) .
C6A H6A 0.9500 .
C7A H7AA 0.9900 .
C7A H7AB 0.9900 .
C7A C8A 1.517(6) .
C8A C9A 1.400(5) .
C8A C13A 1.387(6) .
C9A C10A 1.399(6) .
C10A H10A 0.9500 .
C10A C11A 1.391(6) .
C11A C12A 1.403(6) .
C11A C14A 1.504(6) .
C12A C13A 1.390(6) .
C13A H13A 0.9500 .
C14A H14A 0.9900 .
C14A H14B 0.9900 .
C14A C15A 1.511(6) .
C15A C16A 1.402(6) .
C15A C20A 1.402(6) .
C16A C17A 1.382(6) .
C17A H17A 0.9500 .
C17A C18A 1.389(6) .
C18A C19A 1.390(6) .
C18A C21A 1.530(6) .
C19A C20A 1.392(6) .
C20A H20A 0.9500 .
C21A H21A 0.9900 .
C21A H21B 0.9900 .
C21A C22A 1.522(6) .
C22A C23A 1.405(6) .
C22A C27A 1.394(6) .
C23A C24A 1.370(6) .
C24A H24A 0.9500 .
C24A C25A 1.394(6) .
C25A C26A 1.390(7) .
C25A C28A 1.523(6) .
C26A C27A 1.391(6) .
C27A H27A 0.9500 .
C28A H28A 0.9900 .
C28A H28B 0.9900 .
C28A C29A 1.520(6) .
C29A C30A 1.395(6) .
C29A C34A 1.400(6) .
C30A C31A 1.392(6) .
C31A H31A 0.9500 .
C31A C32A 1.400(6) .
C32A C33A 1.384(6) .
C32A C35A 1.517(6) .
C33A C34A 1.383(6) .
C34A H34A 0.9500 .
C35A H35A 0.9900 .
C35A H35B 0.9900 .
C36A H36A 0.9800 .
C36A H36B 0.9800 .
C36A H36C 0.9800 .
C37A H37A 0.9800 .
C37A H37B 0.9800 .
C37A H37C 0.9800 .
C38A H38A 0.9800 .
C38A H38B 0.9800 .
C38A H38C 0.9800 .
C39A H39A 0.9800 .
C39A H39B 0.9800 .
C39A H39C 0.9800 .
C40A H40A 0.9800 .
C40A H40B 0.9800 .
C40A H40C 0.9800 .
C41A H41A 0.9800 .
C41A H41B 0.9800 .
C41A H41C 0.9800 .
C42A H42A 0.9800 .
C42A H42B 0.9800 .
C42A H42C 0.9800 .
C43A H43A 0.9800 .
C43A H43B 0.9800 .
C43A H43C 0.9800 .
C44A H44A 0.9800 .
C44A H44B 0.9800 .
C44A H44C 0.9800 .
C45A H45A 0.9800 .
C45A H45B 0.9800 .
C45A H45C 0.9800 .
Ag1B Cl1B 2.9136(9) 2_566
Ag1B Cl1B 2.4538(8) .
Ag1B C11B 2.095(4) .
Ag2B Cl2B 2.4219(9) .
Ag2B C18B 2.086(4) .
Cl1B Ag1B 2.9136(9) 2_566
N1B C10B 1.470(5) .
N1B C11B 1.364(5) .
N1B C12B 1.384(5) .
N2B C11B 1.354(5) .
N2B C13B 1.385(5) .
N2B C14B 1.479(5) .
N3B C17B 1.473(5) .
N3B C18B 1.364(5) .
N3B C19B 1.369(6) .
N4B C18B 1.343(6) .
N4B C20B 1.390(6) .
N4B C21B 1.470(5) .
C1B C2B 1.396(6) .
C1B C6B 1.390(6) .
C1B C7B 1.506(6) .
C2B H2B 0.9500 .
C2B C3B 1.376(6) .
C3B C4B 1.418(5) .
C3B C8B 1.510(6) .
C4B C5B 1.403(6) .
C4B C10B 1.505(6) .
C5B C6B 1.385(6) .
C5B C9B 1.518(5) .
C6B H6B 0.9500 .
C7B H7BA 0.9800 .
C7B H7BB 0.9800 .
C7B H7BC 0.9800 .
C8B H8BA 0.9800 .
C8B H8BB 0.9800 .
C8B H8BC 0.9800 .
C9B H9BA 0.9800 .
C9B H9BB 0.9800 .
C9B H9BC 0.9800 .
C10B H10B 0.9900 .
C10B H10C 0.9900 .
C12B H12B 0.9500 .
C12B C13B 1.344(6) .
C13B H13B 0.9500 .
C14B H14C 0.9900 .
C14B H14D 0.9900 .
C14B C15B 1.506(6) .
C15B H15A 0.9900 .
C15B H15B 0.9900 .
C15B C16B 1.515(5) .
C16B H16A 0.9900 .
C16B H16B 0.9900 .
C16B C17B 1.528(6) .
C17B H17B 0.9900 .
C17B H17C 0.9900 .
C19B H19B 0.9500 .
C19B C20B 1.350(6) .
C20B H20B 0.9500 .
C21B H21C 0.9900 .
C21B H21D 0.9900 .
C21B C22B 1.504(6) .
C22B C23B 1.404(6) .
C22B C27B 1.411(6) .
C23B C24B 1.378(7) .
C23B C28B 1.520(6) .
C24B H24B 0.9500 .
C24B C25B 1.395(7) .
C25B C26B 1.391(6) .
C25B C29B 1.500(7) .
C26B H26B 0.9500 .
C26B C27B 1.392(6) .
C27B C30B 1.509(6) .
C28B H28C 0.9800 .
C28B H28D 0.9800 .
C28B H28E 0.9800 .
C29B H29A 0.9800 .
C29B H29B 0.9800 .
C29B H29C 0.9800 .
C30B H30A 0.9800 .
C30B H30B 0.9800 .
C30B H30C 0.9800 .
Cl4C C2C 1.762(5) .
Cl5C C2C 1.755(5) .
Cl6C C2C 1.753(5) .
C2C H2C 1.0000 .
Cl1C C1C 1.784(6) .
Cl2C C1C 1.762(6) .
Cl3C C1C 1.768(6) .
C1C H1C 1.0000 .

loop_
_exptl_oxdiff_crystal_face_indexfrac_h
_exptl_oxdiff_crystal_face_indexfrac_k
_exptl_oxdiff_crystal_face_indexfrac_l
_exptl_oxdiff_crystal_face_x
_exptl_oxdiff_crystal_face_y
_exptl_oxdiff_crystal_face_z
-2.9986 5.0012 1.9960 0.2608 -0.0668 -0.5936
1.9976 1.9963 5.0013 -0.3694 0.1234 -0.2215
5.0037 -1.0021 -8.9892 0.2097 0.6998 0.7380
-1.9976 -1.9963 -5.0013 0.3694 -0.1234 0.2215
2.9986 -5.0012 -1.9960 -0.2608 0.0668 0.5936
-3.0030 -4.9969 2.9932 -0.1905 -0.6446 0.0286
3.0030 4.9969 -2.9932 0.1905 0.6446 -0.0286
